data_7052429
loop_
_publ_author_name
'Clarke, Lionel P.'
'Cole, Jacqueline M.'
'Davies, John E.'
'French, Alexandra'
'Koentjoro, Olivia F.'
'Raithby, Paul R.'
'Shields, Gregory P.'

_publ_section_title
;
 Molecular rearrangements of diynes coordinated to triosmium carbonyl
 clusters: reactions of [Os3(&#xFFFD;-H)2(CO)10] and [Os3(CO)10(MeCN)2]
 with 1,4-dipyridylbuta-1,3-diyne
;
_journal_issue 1
_journal_name_full 'New Journal of Chemistry'
_journal_page_first 145
_journal_paper_doi 10.1039/b412578a
_journal_volume 29
_journal_year 2005
_chemical_formula_sum 'C34 H10 N2 O20 Os6'
_chemical_formula_weight 1907.64
_chemical_name_systematic 'Compound 7'
_space_group_IT_number 14
_symmetry_cell_setting monoclinic
_symmetry_space_group_name_Hall '-P 2yn'
_symmetry_space_group_name_H-M 'P 1 21/n 1'
_atom_sites_solution_hydrogens geom
_atom_sites_solution_primary direct
_atom_sites_solution_secondary difmap
_audit_creation_method SHELXL
_cell_angle_alpha 90.00
_cell_angle_beta 105.13(2)
_cell_angle_gamma 90.00
_cell_formula_units_Z 4
_cell_length_a 11.211(4)
_cell_length_b 19.277(4)
_cell_length_c 19.435(3)
_cell_measurement_temperature 150(2)
_cell_volume 4054.6(18)
_computing_molecular_graphics 'SHELXTL-PLUS (Siemens, 1991)'
_computing_publication_material 'SHELXL-93 (Sheldrick, 1993)'
_computing_structure_refinement 'SHELXL-93 (Sheldrick, 1993)'
_computing_structure_solution 'SHELXTL-PLUS (Siemens, 1991)'
_diffrn_ambient_temperature 150(2)
_diffrn_measurement_device 'Rigaku AFC5R four-circle diffractometer'
_diffrn_measurement_method '\w/2\q scans'
_diffrn_radiation_monochromator graphite
_diffrn_radiation_source 'fine-focus rotating anode'
_diffrn_radiation_type MoK\a
_diffrn_radiation_wavelength 0.71073
_diffrn_reflns_av_R_equivalents 0.1145
_diffrn_reflns_av_sigmaI/netI 0.2232
_diffrn_reflns_limit_h_max 12
_diffrn_reflns_limit_h_min 0
_diffrn_reflns_limit_k_max 20
_diffrn_reflns_limit_k_min 0
_diffrn_reflns_limit_l_max 20
_diffrn_reflns_limit_l_min -20
_diffrn_reflns_number 5609
_diffrn_reflns_theta_max 22.54
_diffrn_reflns_theta_min 2.63
_diffrn_standards_decay_% -2
_diffrn_standards_interval_count 200
_diffrn_standards_number 3
_exptl_absorpt_coefficient_mu 18.812
_exptl_absorpt_correction_T_max 0.152
_exptl_absorpt_correction_T_min 0.124
_exptl_absorpt_correction_type psi-scan
_exptl_crystal_colour Red
_exptl_crystal_density_diffrn 3.125
_exptl_crystal_description Block
_exptl_crystal_F_000 3376
_exptl_crystal_size_max 0.15
_exptl_crystal_size_mid 0.10
_exptl_crystal_size_min 0.10
_refine_diff_density_max 2.307
_refine_diff_density_min -2.261
_refine_diff_density_rms 0.520
_refine_ls_extinction_method none
_refine_ls_goodness_of_fit_all 1.023
_refine_ls_goodness_of_fit_obs 1.103
_refine_ls_hydrogen_treatment constr
_refine_ls_matrix_type full
_refine_ls_number_parameters 279
_refine_ls_number_reflns 5289
_refine_ls_number_restraints 15
_refine_ls_restrained_S_all 1.174
_refine_ls_restrained_S_obs 1.100
_refine_ls_R_factor_all 0.1858
_refine_ls_R_factor_obs 0.0636
_refine_ls_shift/esd_max 0.000
_refine_ls_shift/esd_mean 0.000
_refine_ls_structure_factor_coef Fsqd
_refine_ls_weighting_details 'w==1/[\s^2^(Fo^2^)+(0.0562P)^2^+44.7795P] where P==(Fo^2^+2Fc^2^)/3'
_refine_ls_weighting_scheme calc
_refine_ls_wR_factor_all 0.1995
_refine_ls_wR_factor_obs 0.1342
_reflns_number_observed 2831
_reflns_number_total 5294
_reflns_observed_criterion >2sigma(I)
_cod_data_source_file b412578a.txt
_cod_data_source_block pr9701
_cod_depositor_comments
;
The following automatic conversions were performed:
'_symmetry_cell_setting' value 'Monoclinic' changed to 'monoclinic'
according to '/home/saulius/struct/CIF-dictionaries/cif_core.dic'
dictionary named 'cif_core.dic' version 2.4.1 from 2010-06-29.

Automatic conversion script
Id: cif_fix_enum 1527 2010-12-29 10:47:43Z saulius 

The following automatic conversions were performed:

'_refine_ls_weighting_scheme' value 'calc
w==1/[\s^2^(Fo^2^)+(0.0562P)^2^+44.7795P] where P==(Fo^2^+2Fc^2^)/3'
was changed to 'calc'. New tag '_refine_ls_weighting_details' was
created. The value of the new tag was set to
'w==1/[\s^2^(Fo^2^)+(0.0562P)^2^+44.7795P] where
P==(Fo^2^+2Fc^2^)/3'.

Automatic conversion script
Id: cif_fix_values 3143 2015-03-26 13:38:13Z robertas 
;
_cod_original_sg_symbol_H-M 'P 21/n'
_cod_database_code 7052429

loop_
_symmetry_equiv_pos_as_xyz
'x, y, z'
'-x+1/2, y+1/2, -z+1/2'
'-x, -y, -z'
'x-1/2, -y-1/2, z-1/2'

loop_
_atom_site_aniso_label
_atom_site_aniso_U_11
_atom_site_aniso_U_22
_atom_site_aniso_U_33
_atom_site_aniso_U_23
_atom_site_aniso_U_13
_atom_site_aniso_U_12
Os1 0.0202(9) 0.0134(9) 0.0207(9) 0.0029(7) -0.0037(7) 0.0002(7)
Os2 0.0177(9) 0.0279(10) 0.0199(9) -0.0007(8) 0.0010(7) -0.0060(8)
Os3 0.0167(9) 0.0140(9) 0.0137(8) -0.0010(7) 0.0001(7) -0.0009(7)
Os4 0.0184(9) 0.0175(9) 0.0157(8) 0.0031(7) 0.0036(7) 0.0034(7)
Os5 0.0159(9) 0.0159(9) 0.0177(9) -0.0010(7) 0.0021(7) -0.0008(7)
Os6 0.0122(8) 0.0141(9) 0.0135(8) 0.0005(7) 0.0020(7) 0.0049(7)

loop_
_atom_site_label
_atom_site_type_symbol
_atom_site_fract_x
_atom_site_fract_y
_atom_site_fract_z
_atom_site_U_iso_or_equiv
_atom_site_thermal_displace_type
_atom_site_occupancy
_atom_site_calc_flag
_atom_site_refinement_flags
_atom_site_disorder_group
Os1 Os 0.02281(14) 0.83996(8) 0.52403(8) 0.0198(4) Uani 1 d . .
Os2 Os 0.26998(15) 0.79073(9) 0.53087(8) 0.0226(4) Uani 1 d . .
Os3 Os 0.07452(14) 0.68921(8) 0.52450(8) 0.0155(4) Uani 1 d . .
H1 H -0.0517 0.7537 0.5089 0.040 Uiso 1 d . .
Os4 Os -0.14241(14) 0.53065(8) 0.79039(8) 0.0174(4) Uani 1 d . .
Os5 Os -0.27631(14) 0.50992(8) 0.64340(8) 0.0169(4) Uani 1 d . .
Os6 Os -0.19100(13) 0.64704(8) 0.69243(8) 0.0135(4) Uani 1 d . .
H2 H -0.1817 0.6241 0.7861 0.040 Uiso 1 d . .
C11 C -0.1366(34) 0.8657(19) 0.5301(19) 0.020(5) Uiso 1 d U .
O11 O -0.2296(29) 0.8829(16) 0.5428(16) 0.046(9) Uiso 1 d . .
C12 C 0.0940(36) 0.9256(20) 0.5374(20) 0.023(5) Uiso 1 d U .
O12 O 0.1317(30) 0.9845(17) 0.5540(16) 0.054(9) Uiso 1 d . .
C13 C -0.0272(34) 0.8492(20) 0.4208(20) 0.020(5) Uiso 1 d U .
O13 O -0.0610(25) 0.8587(15) 0.3593(15) 0.036(8) Uiso 1 d . .
C21 C 0.3055(35) 0.7837(20) 0.6316(21) 0.023(10) Uiso 1 d . .
O21 O 0.3433(28) 0.7796(16) 0.6957(16) 0.048(9) Uiso 1 d . .
C22 C 0.2218(35) 0.8006(21) 0.4296(21) 0.025(10) Uiso 1 d . .
O22 O 0.2017(29) 0.8063(17) 0.3702(17) 0.052(9) Uiso 1 d . .
C23 C 0.4182(42) 0.7334(24) 0.5280(24) 0.039(12) Uiso 1 d . .
O23 O 0.4910(29) 0.6945(17) 0.5286(16) 0.048(9) Uiso 1 d . .
C24 C 0.3430(50) 0.8788(29) 0.5419(28) 0.061(16) Uiso 1 d . .
O24 O 0.3942(31) 0.9316(17) 0.5491(17) 0.054(9) Uiso 1 d . .
C31 C 0.2060(34) 0.6278(19) 0.5382(19) 0.019(5) Uiso 1 d U .
O31 O 0.2825(29) 0.5822(17) 0.5428(16) 0.050(9) Uiso 1 d . .
C32 C 0.0537(32) 0.6906(19) 0.4234(19) 0.017(5) Uiso 1 d U .
O32 O 0.0309(26) 0.6866(15) 0.3602(15) 0.038(8) Uiso 1 d . .
C33 C -0.0458(32) 0.6239(18) 0.5109(18) 0.014(5) Uiso 1 d U .
O33 O -0.1218(22) 0.5749(12) 0.4953(12) 0.021(6) Uiso 1 d . .
N41 N -0.0035(25) 0.6089(14) 0.7043(14) 0.010(7) Uiso 1 d . .
C42 C 0.0163(33) 0.5549(19) 0.7490(19) 0.017(9) Uiso 1 d . .
C43 C 0.1326(31) 0.5254(18) 0.7754(18) 0.013(8) Uiso 1 d . .
H43 H 0.1452(31) 0.4926(18) 0.8131(18) 0.016 Uiso 1 calc R .
C44 C 0.2298(35) 0.5431(19) 0.7479(19) 0.021(9) Uiso 1 d . .
H44 H 0.3060(35) 0.5188(19) 0.7620(19) 0.025 Uiso 1 calc R .
C45 C 0.2136(35) 0.5983(19) 0.6980(19) 0.021(10) Uiso 1 d . .
H45 H 0.2785(35) 0.6114(19) 0.6775(19) 0.025 Uiso 1 calc R .
C46 C 0.1010(32) 0.6329(18) 0.6797(18) 0.014(8) Uiso 1 d . .
C47 C 0.0851(35) 0.6966(20) 0.6345(20) 0.023(10) Uiso 1 d . .
C48 C 0.0848(34) 0.7599(20) 0.6698(19) 0.018(9) Uiso 1 d . .
C49 C 0.0691(39) 0.8263(22) 0.6348(23) 0.034(11) Uiso 1 d . .
C50 C 0.0823(38) 0.8732(23) 0.6891(22) 0.035(11) Uiso 1 d . .
H50 H 0.0741(38) 0.9220(23) 0.6823(22) 0.042 Uiso 1 calc R .
C51 C 0.1101(31) 0.8402(18) 0.7576(17) 0.011(8) Uiso 1 d . .
C52 C 0.1397(36) 0.8671(22) 0.8273(21) 0.031(11) Uiso 1 d . .
H52 H 0.1396(36) 0.9157(22) 0.8356(21) 0.038 Uiso 1 calc R .
C53 C 0.1698(38) 0.8193(23) 0.8850(23) 0.036(12) Uiso 1 d . .
H53 H 0.1908(38) 0.8351(23) 0.9329(23) 0.043 Uiso 1 calc R .
C54 C 0.1678(33) 0.7545(19) 0.8704(19) 0.017(9) Uiso 1 d . .
H54 H 0.1832(33) 0.7227(19) 0.9091(19) 0.021 Uiso 1 calc R .
C55 C 0.1444(33) 0.7273(20) 0.8015(19) 0.020(9) Uiso 1 d . .
H55 H 0.1528(33) 0.6792(20) 0.7932(19) 0.024 Uiso 1 calc R .
N56 N 0.1095(26) 0.7728(14) 0.7479(15) 0.013(7) Uiso 1 d . .
C60 C -0.1136(34) 0.4917(19) 0.6264(19) 0.017(9) Uiso 1 d . .
O60 O -0.0231(23) 0.4786(13) 0.6132(13) 0.024(6) Uiso 1 d . .
C61 C -0.3506(34) 0.5395(19) 0.5497(20) 0.020(9) Uiso 1 d . .
O61 O -0.4004(27) 0.5534(15) 0.4922(15) 0.041(8) Uiso 1 d . .
C62 C -0.4242(34) 0.5214(20) 0.6757(19) 0.020(9) Uiso 1 d . .
O62 O -0.5133(28) 0.5313(16) 0.6938(15) 0.044(8) Uiso 1 d . .
C63 C -0.3080(33) 0.4119(19) 0.6280(18) 0.015(9) Uiso 1 d . .
O63 O -0.3294(29) 0.3565(16) 0.6184(16) 0.046(9) Uiso 1 d . .
C70 C -0.1526(39) 0.7346(22) 0.7319(22) 0.030(11) Uiso 1 d . .
O70 O -0.1438(27) 0.7902(16) 0.7514(15) 0.044(8) Uiso 1 d . .
C71 C -0.2184(36) 0.6820(21) 0.5997(21) 0.025(10) Uiso 1 d . .
O71 O -0.2473(23) 0.7077(14) 0.5443(14) 0.028(7) Uiso 1 d . .
C72 C -0.3575(40) 0.6653(22) 0.6895(21) 0.031(11) Uiso 1 d . .
O72 O -0.4525(28) 0.6803(16) 0.6928(15) 0.043(8) Uiso 1 d . .
C80 C -0.0462(34) 0.5604(19) 0.8818(19) 0.018(9) Uiso 1 d . .
O80 O 0.0203(32) 0.5799(18) 0.9346(18) 0.061(10) Uiso 1 d . .
C81 C -0.2873(34) 0.5221(20) 0.8238(18) 0.018(9) Uiso 1 d . .
O81 O -0.3644(29) 0.5170(16) 0.8529(16) 0.050(9) Uiso 1 d . .
C82 C -0.1117(37) 0.4375(21) 0.7930(21) 0.027(10) Uiso 1 d . .
O82 O -0.0886(29) 0.3772(16) 0.7984(16) 0.046(9) Uiso 1 d . .

loop_
_atom_type_symbol
_atom_type_description
_atom_type_scat_dispersion_real
_atom_type_scat_dispersion_imag
_atom_type_scat_source
C C 0.0033 0.0016 'International Tables Vol C Tables 4.2.6.8 and 6.1.1.4'
H H 0.0000 0.0000 'International Tables Vol C Tables 4.2.6.8 and 6.1.1.4'
N N 0.0061 0.0033 'International Tables Vol C Tables 4.2.6.8 and 6.1.1.4'
O O 0.0106 0.0060 'International Tables Vol C Tables 4.2.6.8 and 6.1.1.4'
Os Os -1.2165 7.6030 'International Tables Vol C Tables 4.2.6.8 and 6.1.1.4'

loop_
_geom_angle_atom_site_label_1
_geom_angle_atom_site_label_2
_geom_angle_atom_site_label_3
_geom_angle
_geom_angle_site_symmetry_1
_geom_angle_site_symmetry_3
_geom_angle_publ_flag
C12 Os1 C11 98.0(16) . . ?
C12 Os1 C13 93.5(16) . . ?
C11 Os1 C13 91.0(15) . . ?
C12 Os1 C49 89.2(17) . . ?
C11 Os1 C49 87.3(16) . . ?
C13 Os1 C49 177.0(16) . . ?
C12 Os1 Os2 85.0(12) . . ?
C11 Os1 Os2 172.8(11) . . ?
C13 Os1 Os2 95.3(11) . . ?
C49 Os1 Os2 86.2(12) . . ?
C12 Os1 Os3 144.1(12) . . ?
C11 Os1 Os3 116.4(11) . . ?
C13 Os1 Os3 95.5(11) . . ?
C49 Os1 Os3 83.0(12) . . ?
Os2 Os1 Os3 59.66(5) . . ?
C24 Os2 C21 88.8(20) . . ?
C24 Os2 C22 91.4(20) . . ?
C21 Os2 C22 175.5(17) . . ?
C24 Os2 C23 99.3(21) . . ?
C21 Os2 C23 92.1(17) . . ?
C22 Os2 C23 92.3(17) . . ?
C24 Os2 Os1 95.3(17) . . ?
C21 Os2 Os1 90.7(12) . . ?
C22 Os2 Os1 84.9(12) . . ?
C23 Os2 Os1 165.2(13) . . ?
C24 Os2 Os3 156.1(17) . . ?
C21 Os2 Os3 87.1(12) . . ?
C22 Os2 Os3 90.9(12) . . ?
C23 Os2 Os3 104.3(13) . . ?
Os1 Os2 Os3 61.26(6) . . ?
C33 Os3 C31 96.4(16) . . ?
C33 Os3 C32 88.5(15) . . ?
C31 Os3 C32 92.0(16) . . ?
C33 Os3 C47 92.2(15) . . ?
C31 Os3 C47 93.7(15) . . ?
C32 Os3 C47 174.1(15) . . ?
C33 Os3 Os2 173.8(11) . . ?
C31 Os3 Os2 82.0(11) . . ?
C32 Os3 Os2 85.6(11) . . ?
C47 Os3 Os2 93.9(10) . . ?
C33 Os3 Os1 122.9(11) . . ?
C31 Os3 Os1 140.7(11) . . ?
C32 Os3 Os1 90.7(11) . . ?
C47 Os3 Os1 84.1(11) . . ?
Os2 Os3 Os1 59.08(6) . . ?
C82 Os4 C81 94.4(17) . . ?
C82 Os4 C80 102.3(17) . . ?
C81 Os4 C80 91.9(15) . . ?
C82 Os4 C42 93.1(16) . . ?
C81 Os4 C42 172.3(15) . . ?
C80 Os4 C42 87.8(14) . . ?
C82 Os4 Os5 86.4(12) . . ?
C81 Os4 Os5 93.2(10) . . ?
C80 Os4 Os5 169.5(11) . . ?
C42 Os4 Os5 85.9(9) . . ?
C82 Os4 Os6 141.3(12) . . ?
C81 Os4 Os6 105.0(11) . . ?
C80 Os4 Os6 110.0(11) . . ?
C42 Os4 Os6 68.0(9) . . ?
Os5 Os4 Os6 59.84(5) . . ?
C61 Os5 C63 97.4(15) . . ?
C61 Os5 C62 94.6(15) . . ?
C63 Os5 C62 91.3(15) . . ?
C61 Os5 C60 95.0(15) . . ?
C63 Os5 C60 86.6(15) . . ?
C62 Os5 C60 170.4(15) . . ?
C61 Os5 Os6 93.8(11) . . ?
C63 Os5 Os6 168.1(10) . . ?
C62 Os5 Os6 91.5(11) . . ?
C60 Os5 Os6 88.7(11) . . ?
C61 Os5 Os4 154.1(11) . . ?
C63 Os5 Os4 108.4(10) . . ?
C62 Os5 Os4 86.1(10) . . ?
C60 Os5 Os4 85.7(10) . . ?
Os6 Os5 Os4 60.31(5) . . ?
C70 Os6 C71 91.8(17) . . ?
C70 Os6 C72 87.9(18) . . ?
C71 Os6 C72 89.5(17) . . ?
C70 Os6 N41 98.6(15) . . ?
C71 Os6 N41 97.7(14) . . ?
C72 Os6 N41 170.1(15) . . ?
C70 Os6 Os5 171.7(13) . . ?
C71 Os6 Os5 93.2(12) . . ?
C72 Os6 Os5 85.5(13) . . ?
N41 Os6 Os5 87.3(7) . . ?
C70 Os6 Os4 116.6(12) . . ?
C71 Os6 Os4 150.0(12) . . ?
C72 Os6 Os4 100.3(13) . . ?
N41 Os6 Os4 70.1(7) . . ?
Os5 Os6 Os4 59.85(5) . . ?
O11 C11 Os1 171.8(32) . . ?
O12 C12 Os1 170.1(35) . . ?
O13 C13 Os1 175.6(34) . . ?
O21 C21 Os2 171.9(34) . . ?
O22 C22 Os2 175.3(36) . . ?
O23 C23 Os2 170.4(41) . . ?
O24 C24 Os2 176.4(48) . . ?
O31 C31 Os3 172.5(33) . . ?
O32 C32 Os3 173.1(32) . . ?
O33 C33 Os3 171.9(30) . . ?
C42 N41 C46 116.8(29) . . ?
C42 N41 Os6 108.8(22) . . ?
C46 N41 Os6 134.1(22) . . ?
N41 C42 C43 122.5(33) . . ?
N41 C42 Os4 113.1(24) . . ?
C43 C42 Os4 123.5(26) . . ?
C44 C43 C42 121.1(34) . . ?
C43 C44 C45 118.6(36) . . ?
C46 C45 C44 118.7(35) . . ?
C45 C46 N41 121.4(32) . . ?
C45 C46 C47 120.4(33) . . ?
N41 C46 C47 118.3(30) . . ?
C48 C47 C46 116.3(32) . . ?
C48 C47 Os3 123.2(28) . . ?
C46 C47 Os3 120.4(26) . . ?
C47 C48 C49 124.0(34) . . ?
C47 C48 N56 128.4(33) . . ?
C49 C48 N56 107.5(32) . . ?
C50 C49 C48 104.3(36) . . ?
C50 C49 Os1 131.1(33) . . ?
C48 C49 Os1 124.4(30) . . ?
C49 C50 C51 112.1(39) . . ?
N56 C51 C52 119.7(33) . . ?
N56 C51 C50 108.3(32) . . ?
C52 C51 C50 132.0(36) . . ?
C51 C52 C53 117.9(38) . . ?
C54 C53 C52 118.1(41) . . ?
C53 C54 C55 124.4(40) . . ?
N56 C55 C54 116.3(34) . . ?
C51 N56 C55 123.1(31) . . ?
C51 N56 C48 107.8(29) . . ?
C55 N56 C48 128.4(30) . . ?
O60 C60 Os5 175.8(32) . . ?
O61 C61 Os5 175.2(35) . . ?
O62 C62 Os5 176.8(35) . . ?
O63 C63 Os5 178.0(36) . . ?
O70 C70 Os6 171.4(39) . . ?
O71 C71 Os6 171.7(34) . . ?
O72 C72 Os6 173.6(38) . . ?
O80 C80 Os4 174.1(34) . . ?
O81 C81 Os4 171.0(32) . . ?
O82 C82 Os4 176.6(36) . . ?

loop_
_geom_bond_atom_site_label_1
_geom_bond_atom_site_label_2
_geom_bond_distance
_geom_bond_site_symmetry_2
_geom_bond_publ_flag
Os1 C12 1.82(4) . ?
Os1 C11 1.89(4) . ?
Os1 C13 1.95(4) . ?
Os1 C49 2.09(4) . ?
Os1 Os2 2.899(2) . ?
Os1 Os3 2.963(2) . ?
Os2 C24 1.87(6) . ?
Os2 C21 1.90(4) . ?
Os2 C22 1.91(4) . ?
Os2 C23 2.01(5) . ?
Os2 Os3 2.916(2) . ?
Os3 C33 1.81(4) . ?
Os3 C31 1.85(4) . ?
Os3 C32 1.92(4) . ?
Os3 C47 2.11(4) . ?
Os4 C82 1.83(4) . ?
Os4 C81 1.91(4) . ?
Os4 C80 1.91(4) . ?
Os4 C42 2.19(4) . ?
Os4 Os5 2.887(2) . ?
Os4 Os6 2.901(2) . ?
Os5 C61 1.88(4) . ?
Os5 C63 1.93(4) . ?
Os5 C62 1.93(4) . ?
Os5 C60 1.97(4) . ?
Os5 Os6 2.887(2) . ?
Os6 C70 1.86(4) . ?
Os6 C71 1.87(4) . ?
Os6 C72 1.89(4) . ?
Os6 N41 2.18(3) . ?
C11 O11 1.18(4) . ?
C12 O12 1.23(5) . ?
C13 O13 1.17(4) . ?
C21 O21 1.21(4) . ?
C22 O22 1.12(4) . ?
C23 O23 1.11(5) . ?
C24 O24 1.16(6) . ?
C31 O31 1.22(4) . ?
C32 O32 1.19(4) . ?
C33 O33 1.25(4) . ?
N41 C42 1.34(4) . ?
N41 C46 1.45(4) . ?
C42 C43 1.39(5) . ?
C43 C44 1.38(5) . ?
C44 C45 1.42(5) . ?
C45 C46 1.39(5) . ?
C46 C47 1.49(5) . ?
C47 C48 1.40(5) . ?
C48 C49 1.44(5) . ?
C48 N56 1.49(4) . ?
C49 C50 1.37(5) . ?
C50 C51 1.43(5) . ?
C51 N56 1.31(4) . ?
C51 C52 1.41(5) . ?
C52 C53 1.42(5) . ?
C53 C54 1.28(5) . ?
C54 C55 1.40(5) . ?
C55 N56 1.34(4) . ?
C60 O60 1.14(4) . ?
C61 O61 1.14(4) . ?
C62 O62 1.16(4) . ?
C63 O63 1.10(4) . ?
C70 O70 1.13(4) . ?
C71 O71 1.15(4) . ?
C72 O72 1.12(5) . ?
C80 O80 1.16(4) . ?
C81 O81 1.15(4) . ?
C82 O82 1.19(4) . ?
